data_7033971
loop_
_publ_author_name
'Azhdari Tehrani, Alireza'
'Morsali, Ali'
'Kubicki, Maciej'

_publ_section_title
;
 The role of weak hydrogen and halogen bonding interactions in the
 assembly of a series of Hg(ii) coordination polymers.
;
_journal_issue 12
_journal_name_full 'Dalton transactions (Cambridge, England : 2003)'
_journal_page_first 5703
_journal_page_last 5712
_journal_paper_doi 10.1039/c4dt03638g
_journal_volume 44
_journal_year 2015
_chemical_formula_moiety 'C12 H9 Br2 Hg I N2'
_chemical_formula_sum 'C12 H9 Br2 Hg I N2'
_chemical_formula_weight 668.52
_chemical_name_systematic
;
 ?
;
_space_group_crystal_system monoclinic
_space_group_IT_number 14
_space_group_name_Hall '-P 2ybc'
_space_group_name_H-M_alt 'P 1 21/c 1'
_symmetry_space_group_name_Hall '-P 2ybc'
_symmetry_space_group_name_H-M 'P 1 21/c 1'
_atom_sites_solution_hydrogens geom
_audit_creation_method SHELXL-2013
_audit_update_record
;
2015-01-29 deposited with the CCDC.
2015-02-10 downloaded from the CCDC.
;
_cell_angle_alpha 90
_cell_angle_beta 94.887(3)
_cell_angle_gamma 90
_cell_formula_units_Z 4
_cell_length_a 4.0584(2)
_cell_length_b 23.4890(6)
_cell_length_c 15.5548(5)
_cell_measurement_reflns_used 22378
_cell_measurement_temperature 100(1)
_cell_measurement_theta_max 28.3170
_cell_measurement_theta_min 3.4520
_cell_volume 1477.41(9)
_computing_cell_refinement 'CrysAlis Pro (Agilent Technologies (2011))'
_computing_data_collection 'CrysAlis Pro (Agilent Technologies (2011))'
_computing_data_reduction 'CrysAlis Pro (Agilent Technologies (2011))'
_computing_molecular_graphics 'Mercury (MacRae et al., 2009)'
_computing_publication_material 'SHELXL-2013 (Sheldrick, 2013)'
_computing_structure_refinement 'SHELXL-2013 (Sheldrick, 2013)'
_computing_structure_solution 'SIR92 (Altomare et al., 1993)'
_diffrn_ambient_temperature 100(1)
_diffrn_detector_area_resol_mean 16.1544
_diffrn_measured_fraction_theta_full 0.998
_diffrn_measured_fraction_theta_max 0.998
_diffrn_measurement_device_type 'Xcalibur, Eos'
_diffrn_measurement_method \w-scan
_diffrn_radiation_monochromator graphite
_diffrn_radiation_source 'Enhance (Mo) X-ray Source'
_diffrn_radiation_type 'Mo K\a'
_diffrn_radiation_wavelength 0.7107
_diffrn_reflns_av_unetI/netI 0.0280
_diffrn_reflns_Laue_measured_fraction_full 0.998
_diffrn_reflns_Laue_measured_fraction_max 0.998
_diffrn_reflns_limit_h_max 4
_diffrn_reflns_limit_h_min -4
_diffrn_reflns_limit_k_max 27
_diffrn_reflns_limit_k_min -27
_diffrn_reflns_limit_l_max 18
_diffrn_reflns_limit_l_min -2
_diffrn_reflns_number 2600
_diffrn_reflns_point_group_measured_fraction_full 0.998
_diffrn_reflns_point_group_measured_fraction_max 0.998
_diffrn_reflns_theta_full 25.000
_diffrn_reflns_theta_max 24.998
_diffrn_reflns_theta_min 2.768
_exptl_absorpt_coefficient_mu 17.900
_exptl_absorpt_correction_T_max 1.00000
_exptl_absorpt_correction_T_min 0.10084
_exptl_absorpt_correction_type multi-scan
_exptl_absorpt_process_details
;
CrysAlisPro, Agilent Technologies,
Version 1.171.37.35 (release 13-08-2014 CrysAlis171 .NET)
(compiled Aug 13 2014,18:06:01)
Empirical absorption correction using spherical harmonics,
 implemented in SCALE3 ABSPACK scaling algorithm.
;
_exptl_crystal_colour colourless
_exptl_crystal_density_diffrn 3.006
_exptl_crystal_description plate
_exptl_crystal_F_000 1192
_exptl_crystal_size_max 0.3
_exptl_crystal_size_mid 0.15
_exptl_crystal_size_min 0.05
_refine_diff_density_max 9.656
_refine_diff_density_min -3.936
_refine_diff_density_rms 0.580
_refine_ls_extinction_method none
_refine_ls_goodness_of_fit_ref 1.204
_refine_ls_hydrogen_treatment constr
_refine_ls_matrix_type full
_refine_ls_number_parameters 164
_refine_ls_number_reflns 2600
_refine_ls_number_restraints 72
_refine_ls_restrained_S_all 1.188
_refine_ls_R_factor_all 0.0797
_refine_ls_R_factor_gt 0.0783
_refine_ls_shift/su_max 0.009
_refine_ls_shift/su_mean 0.000
_refine_ls_structure_factor_coef Fsqd
_refine_ls_weighting_details 'w=1/[\s^2^(Fo^2^)+(0.0500P)^2^+255.7889P] where P=(Fo^2^+2Fc^2^)/3'
_refine_ls_weighting_scheme calc
_refine_ls_wR_factor_gt 0.2144
_refine_ls_wR_factor_ref 0.2151
_reflns_Friedel_coverage 0.000
_reflns_number_gt 2526
_reflns_number_total 2600
_reflns_threshold_expression 'I > 2\s(I)'
_cod_data_source_file c4dt03638g2.cif
_cod_data_source_block 4
_cod_depositor_comments 'Adding full bibliography for 7033968--7033975.cif.'
_cod_database_code 7033971
_shelx_space_group_comment
;
The symmetry employed for this shelxl refinement is uniquely defined
by the following loop, which should always be used as a source of
symmetry information in preference to the above space-group names.
They are only intended as comments.
;
_shelxl_version_number 2013-4

loop_
_space_group_symop_operation_xyz
'x, y, z'
'-x, y+1/2, -z+1/2'
'-x, -y, -z'
'x, -y-1/2, z-1/2'

loop_
_atom_site_label
_atom_site_type_symbol
_atom_site_fract_x
_atom_site_fract_y
_atom_site_fract_z
_atom_site_U_iso_or_equiv
_atom_site_adp_type
_atom_site_occupancy
_atom_site_site_symmetry_order
_atom_site_calc_flag
_atom_site_refinement_flags_posn
_atom_site_refinement_flags_adp
N1 N 0.739(6) 0.3039(9) 0.9255(14) 0.020(5) Uani 1 1 d . .
Hg1 Hg 0.7604(2) 0.24295(4) 0.80357(6) 0.0174(3) Uani 1 1 d . .
Br1 Br 1.1608(7) 0.16912(11) 0.85641(17) 0.0222(6) Uani 1 1 d . .
Br2 Br 0.3738(6) 0.29234(11) 0.69786(16) 0.0185(6) Uani 1 1 d . .
C2 C 0.880(7) 0.2891(12) 1.0038(18) 0.025(6) Uani 1 1 d . U
H2 H 0.9964 0.2541 1.0102 0.030 Uiso 1 1 calc R U
C3 C 0.859(7) 0.3235(11) 1.0748(17) 0.019(5) Uani 1 1 d . U
H3 H 0.9644 0.3125 1.1291 0.023 Uiso 1 1 calc R U
C4 C 0.683(7) 0.3746(12) 1.0673(17) 0.022(6) Uani 1 1 d . U
C5 C 0.539(6) 0.3890(11) 0.9855(16) 0.018(5) Uani 1 1 d . U
H5 H 0.4161 0.4233 0.9771 0.021 Uiso 1 1 calc R U
C6 C 0.576(7) 0.3535(11) 0.9176(16) 0.019(5) Uani 1 1 d . U
H6 H 0.4817 0.3644 0.8621 0.023 Uiso 1 1 calc R U
C7 C 0.643(7) 0.4088(11) 1.1437(17) 0.021(6) Uani 1 1 d . U
H7 H 0.7779 0.4019 1.1956 0.025 Uiso 1 1 calc R U
N8 N 0.422(6) 0.4488(10) 1.1401(13) 0.026(5) Uani 1 1 d . .
C9 C 0.376(7) 0.4812(11) 1.2156(16) 0.018(5) Uani 1 1 d . U
C10 C 0.190(7) 0.5299(12) 1.1998(17) 0.023(6) Uani 1 1 d . U
H10 H 0.1144 0.5399 1.1423 0.028 Uiso 1 1 calc R U
C11 C 0.113(7) 0.5650(11) 1.2693(16) 0.019(5) Uani 1 1 d . U
H11 H -0.0173 0.5983 1.2590 0.023 Uiso 1 1 calc R U
C12 C 0.230(7) 0.5501(11) 1.3524(16) 0.019(5) Uani 1 1 d . U
I12 I 0.1050(5) 0.59951(7) 1.45673(10) 0.0209(4) Uani 1 1 d . .
C13 C 0.419(7) 0.5018(11) 1.3659(17) 0.019(5) Uani 1 1 d . U
H13 H 0.5024 0.4921 1.4229 0.023 Uiso 1 1 calc R U
C14 C 0.490(7) 0.4672(12) 1.2981(17) 0.021(6) Uani 1 1 d . U
H14 H 0.6175 0.4336 1.3088 0.026 Uiso 1 1 calc R U

loop_
_atom_site_aniso_label
_atom_site_aniso_U_11
_atom_site_aniso_U_22
_atom_site_aniso_U_33
_atom_site_aniso_U_23
_atom_site_aniso_U_13
_atom_site_aniso_U_12
N1 0.027(13) 0.011(10) 0.023(11) -0.004(9) 0.007(10) 0.000(9)
Hg1 0.0172(5) 0.0161(5) 0.0195(5) -0.0013(4) 0.0045(4) 0.0038(4)
Br1 0.0218(14) 0.0179(13) 0.0280(14) 0.0075(10) 0.0086(11) 0.0027(10)
Br2 0.0189(13) 0.0178(12) 0.0195(12) 0.0018(10) 0.0048(10) -0.0011(10)
C2 0.028(10) 0.021(9) 0.025(9) 0.004(8) 0.004(8) 0.000(8)
C3 0.021(9) 0.018(9) 0.019(9) -0.001(7) 0.006(7) 0.001(7)
C4 0.019(9) 0.026(9) 0.020(9) -0.005(7) -0.003(7) 0.014(8)
C5 0.017(9) 0.019(9) 0.018(8) -0.004(7) 0.004(7) 0.006(7)
C6 0.020(9) 0.024(9) 0.016(8) 0.000(7) 0.013(7) -0.001(8)
C7 0.025(9) 0.018(9) 0.020(9) 0.000(7) 0.006(7) 0.001(8)
N8 0.041(15) 0.027(13) 0.009(10) -0.003(9) 0.003(10) -0.012(11)
C9 0.020(9) 0.017(9) 0.017(8) -0.003(7) 0.004(7) -0.002(7)
C10 0.025(10) 0.022(9) 0.021(9) 0.003(7) -0.001(8) -0.001(8)
C11 0.023(9) 0.015(9) 0.019(9) 0.001(7) 0.002(7) -0.001(7)
C12 0.021(9) 0.017(9) 0.018(8) -0.002(7) 0.001(7) -0.005(7)
I12 0.0259(10) 0.0195(9) 0.0177(8) -0.0032(6) 0.0048(7) 0.0038(7)
C13 0.021(9) 0.020(9) 0.018(8) 0.000(7) 0.005(7) -0.004(8)
C14 0.023(9) 0.019(9) 0.022(9) 0.002(7) 0.000(7) -0.002(8)

loop_
_atom_type_symbol
_atom_type_description
_atom_type_scat_dispersion_real
_atom_type_scat_dispersion_imag
_atom_type_scat_source
C C 0.0033 0.0016 'International Tables Vol C Tables 4.2.6.8 and 6.1.1.4'
H H 0.0000 0.0000 'International Tables Vol C Tables 4.2.6.8 and 6.1.1.4'
N N 0.0061 0.0033 'International Tables Vol C Tables 4.2.6.8 and 6.1.1.4'
Br Br -0.2901 2.4595 'International Tables Vol C Tables 4.2.6.8 and 6.1.1.4'
I I -0.4742 1.8119 'International Tables Vol C Tables 4.2.6.8 and 6.1.1.4'
Hg Hg -2.3894 9.2266 'International Tables Vol C Tables 4.2.6.8 and 6.1.1.4'

loop_
_geom_angle_atom_site_label_1
_geom_angle_atom_site_label_2
_geom_angle_atom_site_label_3
_geom_angle
C6 N1 C2 118(2)
C6 N1 Hg1 120.0(17)
C2 N1 Hg1 121.5(18)
N1 Hg1 Br2 100.6(5)
N1 Hg1 Br1 103.0(6)
Br2 Hg1 Br1 156.41(10)
N1 C2 C3 122(3)
C2 C3 C4 120(3)
C3 C4 C5 117(2)
C3 C4 C7 120(2)
C5 C4 C7 123(2)
C6 C5 C4 119(2)
N1 C6 C5 123(3)
N8 C7 C4 119(2)
C7 N8 C9 119(2)
C14 C9 C10 120(2)
C14 C9 N8 126(2)
C10 C9 N8 114(2)
C9 C10 C11 120(2)
C12 C11 C10 119(2)
C13 C12 C11 120(2)
C13 C12 I12 120.6(19)
C11 C12 I12 120(2)
C12 C13 C14 121(2)
C9 C14 C13 120(3)

loop_
_geom_bond_atom_site_label_1
_geom_bond_atom_site_label_2
_geom_bond_distance
N1 C6 1.34(3)
N1 C2 1.35(4)
N1 Hg1 2.38(2)
Hg1 Br2 2.464(3)
Hg1 Br1 2.469(3)
C2 C3 1.38(4)
C3 C4 1.40(4)
C4 C5 1.40(4)
C4 C7 1.45(4)
C5 C6 1.36(4)
C7 N8 1.30(4)
N8 C9 1.42(3)
C9 C14 1.37(4)
C9 C10 1.38(4)
C10 C11 1.41(4)
C11 C12 1.39(4)
C12 C13 1.37(4)
C12 I12 2.09(3)
C13 C14 1.38(4)

loop_
_geom_torsion_atom_site_label_1
_geom_torsion_atom_site_label_2
_geom_torsion_atom_site_label_3
_geom_torsion_atom_site_label_4
_geom_torsion
C6 N1 C2 C3 0(4)
Hg1 N1 C2 C3 -178(2)
N1 C2 C3 C4 1(4)
C2 C3 C4 C5 -1(4)
C2 C3 C4 C7 176(3)
C3 C4 C5 C6 0(4)
C7 C4 C5 C6 -177(3)
C2 N1 C6 C5 -2(4)
Hg1 N1 C6 C5 176(2)
C4 C5 C6 N1 2(4)
C3 C4 C7 N8 -165(3)
C5 C4 C7 N8 12(4)
C4 C7 N8 C9 178(2)
C7 N8 C9 C14 -15(4)
C7 N8 C9 C10 166(3)
C14 C9 C10 C11 -1(4)
N8 C9 C10 C11 177(2)
C9 C10 C11 C12 1(4)
C10 C11 C12 C13 0(4)
C10 C11 C12 I12 -178(2)
C11 C12 C13 C14 -1(4)
I12 C12 C13 C14 177(2)
C10 C9 C14 C13 0(4)
N8 C9 C14 C13 -178(3)
C12 C13 C14 C9 1(4)
